data_7719675
loop_
_publ_author_name
'Sosunov, Egor A.'
'Tatarin, Sergei V.'
'Skabitsky, Ivan V.'
'Panina, Maria V.'
'Son, Alexandra G.'
'Yakushev, Ilya A.'

_publ_section_title
;
 One-pot straightforward access to a cyclometalated acetate platinum(II)
 complex exhibiting mechanochromic luminescence.
;
_journal_issue 45
_journal_name_full 'Dalton transactions (Cambridge, England : 2003)'
_journal_page_first 16677
_journal_page_last 16681
_journal_paper_doi 10.1039/d5dt01895a
_journal_volume 54
_journal_year 2025
_chemical_formula_moiety 'C18 H16 N2 O2 Pt'
_chemical_formula_sum 'C18 H16 N2 O2 Pt'
_chemical_formula_weight 487.42
_space_group_crystal_system monoclinic
_space_group_IT_number 14
_space_group_name_Hall '-P 2ybc'
_space_group_name_H-M_alt 'P 1 21/c 1'
_atom_sites_solution_hydrogens geom
_atom_sites_solution_primary direct
_audit_creation_method SHELXL-2019/3
_audit_update_record
;
2025-03-11 deposited with the CCDC.	2025-10-16 downloaded from the CCDC.
;
_cell_angle_alpha 90
_cell_angle_beta 102.308(2)
_cell_angle_gamma 90
_cell_formula_units_Z 8
_cell_length_a 10.2011(5)
_cell_length_b 13.4445(7)
_cell_length_c 23.1888(12)
_cell_measurement_reflns_used 9529
_cell_measurement_temperature 100(2)
_cell_measurement_theta_max 32.53
_cell_measurement_theta_min 2.35
_cell_volume 3107.2(3)
_computing_cell_refinement 'Bruker SAINT'
_computing_data_collection 'Bruker APEX3'
_computing_data_reduction 'Bruker SAINT'
_computing_publication_material 'Bruker SHELXTL'
_computing_structure_refinement 'SHELXL-2019/2 (Sheldrick, 2019)'
_computing_structure_solution 'SHELXT-2014/5 (Sheldrick, 2014)'
_diffrn_ambient_temperature 100(2)
_diffrn_measured_fraction_theta_full 1.000
_diffrn_measured_fraction_theta_max 0.979
_diffrn_measurement_device_type 'Bruker D8 Venture'
_diffrn_measurement_method '\f and \w scans'
_diffrn_radiation_type MoK\a
_diffrn_radiation_wavelength 0.71073
_diffrn_reflns_av_R_equivalents 0.0396
_diffrn_reflns_av_unetI/netI 0.0295
_diffrn_reflns_Laue_measured_fraction_full 1.000
_diffrn_reflns_Laue_measured_fraction_max 0.979
_diffrn_reflns_limit_h_max 15
_diffrn_reflns_limit_h_min -14
_diffrn_reflns_limit_k_max 20
_diffrn_reflns_limit_k_min -19
_diffrn_reflns_limit_l_max 34
_diffrn_reflns_limit_l_min -33
_diffrn_reflns_number 68419
_diffrn_reflns_point_group_measured_fraction_full 1.000
_diffrn_reflns_point_group_measured_fraction_max 0.979
_diffrn_reflns_theta_full 30.000
_diffrn_reflns_theta_max 32.607
_diffrn_reflns_theta_min 2.043
_diffrn_source 'microfocus sealed X-ray tube'
_exptl_absorpt_coefficient_mu 9.042
_exptl_absorpt_correction_T_max 0.6485
_exptl_absorpt_correction_T_min 0.5480
_exptl_absorpt_correction_type multi-scan
_exptl_absorpt_process_details
;
 SADABS 2016/2: Krause, L., Herbst-Irmer, R., Sheldrick G.M. & Stalke D.,
 J. Appl. Cryst. 48 (2015) 3-10
;
_exptl_crystal_colour yellow
_exptl_crystal_density_diffrn 2.084
_exptl_crystal_density_meas ?
_exptl_crystal_description prism
_exptl_crystal_F_000 1856
_exptl_crystal_preparation Luminescent
_exptl_crystal_size_max 0.080
_exptl_crystal_size_mid 0.050
_exptl_crystal_size_min 0.030
_refine_diff_density_max 0.733
_refine_diff_density_min -1.770
_refine_diff_density_rms 0.131
_refine_ls_extinction_method none
_refine_ls_goodness_of_fit_ref 1.051
_refine_ls_hydrogen_treatment constr
_refine_ls_matrix_type full
_refine_ls_number_parameters 417
_refine_ls_number_reflns 11106
_refine_ls_number_restraints 0
_refine_ls_restrained_S_all 1.051
_refine_ls_R_factor_all 0.0272
_refine_ls_R_factor_gt 0.0203
_refine_ls_shift/su_max 0.004
_refine_ls_shift/su_mean 0.000
_refine_ls_structure_factor_coef Fsqd
_refine_ls_weighting_details 'w=1/[\s^2^(Fo^2^)+(0.0157P)^2^+0.8192P] where P=(Fo^2^+2Fc^2^)/3'
_refine_ls_weighting_scheme calc
_refine_ls_wR_factor_gt 0.0407
_refine_ls_wR_factor_ref 0.0418
_reflns_Friedel_coverage 0.000
_reflns_number_gt 9604
_reflns_number_total 11106
_reflns_threshold_expression 'I > 2\s(I)'
_cod_data_source_file d5dt01895a2.cif
_cod_data_source_block 23ptphpyy
_cod_depositor_comments
;
The following automatic conversions were performed:

data item '_exptl_crystal_density_meas' value 'not measured' was
changed to '?' -- the value is perceived as not measured.

Automatic conversion script
Id: cif_fix_values 8170 2020-07-09 18:12:32Z antanas 

 Adding full bibliography for 7719674--7719676.cif.
;
_cod_original_sg_symbol_H-M 'P 21/c'
_cod_database_code 7719675
_shelx_shelxl_version_number 2019/3
_shelx_space_group_comment
;
The symmetry employed for this shelxl refinement is uniquely defined
by the following loop, which should always be used as a source of
symmetry information in preference to the above space-group names.
They are only intended as comments.
;
_shelx_estimated_absorpt_t_min 0.532
_shelx_estimated_absorpt_t_max 0.773

loop_
_space_group_symop_operation_xyz
'x, y, z'
'-x, y+1/2, -z+1/2'
'-x, -y, -z'
'x, -y-1/2, z-1/2'

loop_
_atom_site_label
_atom_site_type_symbol
_atom_site_fract_x
_atom_site_fract_y
_atom_site_fract_z
_atom_site_U_iso_or_equiv
_atom_site_adp_type
_atom_site_occupancy
_atom_site_site_symmetry_order
_atom_site_calc_flag
_atom_site_refinement_flags_posn
_atom_site_refinement_flags_adp
_atom_site_refinement_flags_occupancy
_atom_site_disorder_assembly
_atom_site_disorder_group
Pt1 Pt 0.43991(2) 0.22053(2) 0.37929(2) 0.01391(2) Uani 1 1 d . . . . .
O1 O 0.39126(18) 0.21886(11) 0.46413(7) 0.0209(3) Uani 1 1 d . . . . .
O2 O 0.35019(18) 0.05508(12) 0.45733(7) 0.0244(4) Uani 1 1 d . . . . .
N1 N 0.63322(19) 0.21109(12) 0.42196(8) 0.0156(3) Uani 1 1 d . . . . .
N2 N 0.24978(19) 0.23296(12) 0.33360(8) 0.0159(4) Uani 1 1 d . . . . .
C1 C 0.3575(2) 0.13485(16) 0.48387(10) 0.0175(4) Uani 1 1 d . . . . .
C2 C 0.3308(3) 0.13953(18) 0.54539(10) 0.0260(5) Uani 1 1 d . . . . .
H2A H 0.414566 0.127987 0.574318 0.039 Uiso 1 1 calc R U . . .
H2B H 0.265155 0.088358 0.549769 0.039 Uiso 1 1 calc R U . . .
H2C H 0.295215 0.205282 0.552032 0.039 Uiso 1 1 calc R U . . .
C3 C 0.6758(2) 0.13254(15) 0.45755(9) 0.0175(4) Uani 1 1 d . . . . .
H3 H 0.613779 0.081290 0.460943 0.021 Uiso 1 1 calc R U . . .
C4 C 0.8061(2) 0.12444(17) 0.48902(10) 0.0202(4) Uani 1 1 d . . . . .
H4 H 0.833425 0.067282 0.512611 0.024 Uiso 1 1 calc R U . . .
C5 C 0.8978(2) 0.20009(17) 0.48622(10) 0.0214(5) Uani 1 1 d . . . . .
H5 H 0.987780 0.196034 0.507986 0.026 Uiso 1 1 calc R U . . .
C6 C 0.8532(2) 0.28229(16) 0.45032(10) 0.0211(5) Uani 1 1 d . . . . .
H6 H 0.912476 0.335771 0.447583 0.025 Uiso 1 1 calc R U . . .
C7 C 0.7222(2) 0.28457(15) 0.41899(10) 0.0194(4) Uani 1 1 d . . . . .
H7 H 0.693108 0.340133 0.394249 0.023 Uiso 1 1 calc R U . . .
C8 C 0.4759(2) 0.22525(14) 0.29891(9) 0.0139(4) Uani 1 1 d . . . . .
C9 C 0.5978(2) 0.21275(14) 0.28088(10) 0.0164(4) Uani 1 1 d . . . . .
H9 H 0.678338 0.204433 0.309783 0.020 Uiso 1 1 calc R U . . .
C10 C 0.6025(2) 0.21232(15) 0.22136(10) 0.0193(4) Uani 1 1 d . . . . .
H10 H 0.685996 0.203126 0.210205 0.023 Uiso 1 1 calc R U . . .
C11 C 0.4872(2) 0.22511(15) 0.17823(10) 0.0186(4) Uani 1 1 d . . . . .
H11 H 0.492077 0.225381 0.137782 0.022 Uiso 1 1 calc R U . . .
C12 C 0.3645(2) 0.23752(15) 0.19388(10) 0.0176(4) Uani 1 1 d . . . . .
H12 H 0.284911 0.246078 0.164399 0.021 Uiso 1 1 calc R U . . .
C13 C 0.3594(2) 0.23727(14) 0.25344(10) 0.0139(4) Uani 1 1 d . . . . .
C14 C 0.2334(2) 0.24376(14) 0.27383(10) 0.0153(4) Uani 1 1 d . . . . .
C15 C 0.1069(2) 0.25803(15) 0.23855(11) 0.0186(4) Uani 1 1 d . . . . .
H15 H 0.096110 0.264719 0.197018 0.022 Uiso 1 1 calc R U . . .
C16 C -0.0037(2) 0.26247(16) 0.26428(12) 0.0226(5) Uani 1 1 d . . . . .
H16 H -0.090647 0.273769 0.240695 0.027 Uiso 1 1 calc R U . . .
C17 C 0.0139(2) 0.25025(16) 0.32475(12) 0.0223(5) Uani 1 1 d . . . . .
H17 H -0.061191 0.251932 0.342908 0.027 Uiso 1 1 calc R U . . .
C18 C 0.1410(2) 0.23565(15) 0.35837(11) 0.0199(4) Uani 1 1 d . . . . .
H18 H 0.152592 0.227274 0.399835 0.024 Uiso 1 1 calc R U . . .
Pt2 Pt 0.97747(2) 0.52159(2) 0.32698(2) 0.01343(2) Uani 1 1 d . . . . .
O1A O 0.91069(17) 0.51699(11) 0.40718(7) 0.0198(3) Uani 1 1 d . . . . .
O2A O 0.89380(16) 0.68238(12) 0.41644(7) 0.0203(3) Uani 1 1 d . . . . .
N1A N 1.16535(19) 0.55171(13) 0.37248(8) 0.0160(3) Uani 1 1 d . . . . .
N2A N 0.79195(18) 0.49509(12) 0.27912(8) 0.0143(3) Uani 1 1 d . . . . .
C1A C 0.8786(2) 0.59629(16) 0.43240(10) 0.0173(4) Uani 1 1 d . . . . .
C2A C 0.8192(2) 0.57631(18) 0.48591(10) 0.0227(5) Uani 1 1 d . . . . .
H2AA H 0.775060 0.636620 0.496008 0.034 Uiso 1 1 calc R U . . .
H2AB H 0.890873 0.557023 0.519333 0.034 Uiso 1 1 calc R U . . .
H2AC H 0.753405 0.522380 0.476973 0.034 Uiso 1 1 calc R U . . .
C3A C 1.1919(2) 0.63954(16) 0.40094(10) 0.0178(4) Uani 1 1 d . . . . .
H3A H 1.122249 0.687411 0.397870 0.021 Uiso 1 1 calc R U . . .
C4A C 1.3180(2) 0.66166(17) 0.43450(10) 0.0213(5) Uani 1 1 d . . . . .
H4A H 1.334311 0.724478 0.453434 0.026 Uiso 1 1 calc R U . . .
C5A C 1.4199(2) 0.59249(19) 0.44039(10) 0.0237(5) Uani 1 1 d . . . . .
H5A H 1.506486 0.606337 0.463629 0.028 Uiso 1 1 calc R U . . .
C6A C 1.3924(3) 0.50220(18) 0.41146(11) 0.0239(5) Uani 1 1 d . . . . .
H6A H 1.460391 0.452957 0.414663 0.029 Uiso 1 1 calc R U . . .
C7A C 1.2660(2) 0.48441(16) 0.37806(10) 0.0206(4) Uani 1 1 d . . . . .
H7A H 1.248722 0.422506 0.358134 0.025 Uiso 1 1 calc R U . . .
C8A C 1.0224(2) 0.51204(14) 0.24808(10) 0.0152(4) Uani 1 1 d . . . . .
C9A C 1.1473(2) 0.52046(15) 0.23225(10) 0.0182(4) Uani 1 1 d . . . . .
H9A H 1.225362 0.533201 0.261921 0.022 Uiso 1 1 calc R U . . .
C10A C 1.1587(2) 0.51044(17) 0.17378(11) 0.0225(5) Uani 1 1 d . . . . .
H10A H 1.244306 0.516824 0.164198 0.027 Uiso 1 1 calc R U . . .
C11A C 1.0471(3) 0.49127(18) 0.12917(11) 0.0240(5) Uani 1 1 d . . . . .
H11A H 1.056532 0.483536 0.089533 0.029 Uiso 1 1 calc R U . . .
C12A C 0.9219(2) 0.48356(17) 0.14313(10) 0.0209(4) Uani 1 1 d . . . . .
H12A H 0.844540 0.471230 0.113039 0.025 Uiso 1 1 calc R U . . .
C13A C 0.9104(2) 0.49405(15) 0.20182(10) 0.0154(4) Uani 1 1 d . . . . .
C14A C 0.7813(2) 0.48691(14) 0.21977(10) 0.0153(4) Uani 1 1 d . . . . .
C15A C 0.6566(2) 0.47393(15) 0.18210(10) 0.0178(4) Uani 1 1 d . . . . .
H15A H 0.649330 0.470264 0.140623 0.021 Uiso 1 1 calc R U . . .
C16A C 0.5435(2) 0.46644(15) 0.20570(11) 0.0202(4) Uani 1 1 d . . . . .
H16A H 0.458033 0.456041 0.180606 0.024 Uiso 1 1 calc R U . . .
C17A C 0.5557(2) 0.47420(15) 0.26635(11) 0.0204(5) Uani 1 1 d . . . . .
H17A H 0.479006 0.468781 0.283294 0.024 Uiso 1 1 calc R U . . .
C18A C 0.6808(2) 0.48988(15) 0.30139(10) 0.0179(4) Uani 1 1 d . . . . .
H18A H 0.688965 0.497280 0.342750 0.021 Uiso 1 1 calc R U . . .

loop_
_atom_site_aniso_label
_atom_site_aniso_U_11
_atom_site_aniso_U_22
_atom_site_aniso_U_33
_atom_site_aniso_U_23
_atom_site_aniso_U_13
_atom_site_aniso_U_12
Pt1 0.01594(4) 0.01265(3) 0.01356(4) -0.00008(2) 0.00407(3) -0.00127(3)
O1 0.0276(9) 0.0189(7) 0.0180(8) -0.0023(6) 0.0089(7) -0.0048(6)
O2 0.0354(10) 0.0197(8) 0.0194(9) -0.0017(6) 0.0087(8) -0.0059(7)
N1 0.0174(9) 0.0160(8) 0.0137(9) -0.0002(6) 0.0036(7) -0.0014(6)
N2 0.0163(9) 0.0123(8) 0.0202(9) -0.0018(6) 0.0063(8) -0.0007(6)
C1 0.0149(11) 0.0214(10) 0.0153(10) -0.0009(7) 0.0010(8) -0.0019(8)
C2 0.0384(15) 0.0258(12) 0.0160(11) -0.0001(8) 0.0104(11) -0.0004(10)
C3 0.0221(12) 0.0167(9) 0.0140(10) 0.0015(7) 0.0046(9) -0.0010(8)
C4 0.0218(12) 0.0230(10) 0.0154(11) 0.0015(8) 0.0033(9) 0.0015(8)
C5 0.0185(12) 0.0263(11) 0.0185(11) -0.0061(8) 0.0017(9) -0.0024(8)
C6 0.0223(12) 0.0231(11) 0.0183(11) -0.0044(8) 0.0051(9) -0.0070(8)
C7 0.0244(12) 0.0172(10) 0.0169(11) 0.0011(7) 0.0048(9) -0.0035(8)
C8 0.0157(10) 0.0130(8) 0.0142(10) -0.0001(7) 0.0060(8) -0.0001(7)
C9 0.0132(10) 0.0153(9) 0.0202(11) 0.0013(7) 0.0020(9) 0.0008(7)
C10 0.0206(12) 0.0175(10) 0.0218(11) 0.0004(8) 0.0090(9) 0.0020(8)
C11 0.0226(12) 0.0188(10) 0.0157(10) -0.0003(7) 0.0073(9) 0.0014(8)
C12 0.0182(11) 0.0180(9) 0.0161(10) 0.0008(7) 0.0026(9) 0.0005(8)
C13 0.0129(10) 0.0105(8) 0.0184(10) -0.0011(7) 0.0035(8) -0.0002(7)
C14 0.0160(10) 0.0097(8) 0.0207(11) -0.0001(7) 0.0051(8) 0.0006(7)
C15 0.0175(11) 0.0130(9) 0.0252(12) 0.0008(7) 0.0041(9) -0.0005(7)
C16 0.0155(11) 0.0148(9) 0.0361(14) -0.0001(9) 0.0022(10) -0.0009(8)
C17 0.0161(11) 0.0190(10) 0.0348(14) -0.0042(9) 0.0125(10) -0.0019(8)
C18 0.0197(11) 0.0170(10) 0.0253(12) -0.0017(8) 0.0104(10) -0.0023(8)
Pt2 0.01488(4) 0.01205(3) 0.01339(4) -0.00039(2) 0.00308(3) -0.00038(3)
O1A 0.0259(9) 0.0206(8) 0.0144(8) 0.0011(6) 0.0075(7) 0.0013(6)
O2A 0.0196(8) 0.0205(7) 0.0208(8) -0.0003(6) 0.0041(7) 0.0005(6)
N1A 0.0176(9) 0.0161(8) 0.0139(9) 0.0008(6) 0.0021(7) -0.0005(6)
N2A 0.0138(9) 0.0122(7) 0.0171(9) -0.0006(6) 0.0033(7) -0.0003(6)
C1A 0.0116(10) 0.0234(10) 0.0147(10) 0.0007(7) -0.0016(8) -0.0005(7)
C2A 0.0216(12) 0.0300(12) 0.0176(11) 0.0020(9) 0.0065(10) 0.0028(9)
C3A 0.0186(11) 0.0195(10) 0.0159(10) -0.0025(7) 0.0053(9) -0.0005(8)
C4A 0.0211(12) 0.0260(11) 0.0183(11) -0.0054(8) 0.0080(9) -0.0060(8)
C5A 0.0171(12) 0.0372(13) 0.0157(11) 0.0035(9) 0.0011(9) -0.0057(9)
C6A 0.0203(12) 0.0286(12) 0.0235(12) 0.0069(9) 0.0057(10) 0.0048(9)
C7A 0.0233(12) 0.0178(10) 0.0209(11) 0.0024(8) 0.0051(10) 0.0009(8)
C8A 0.0171(10) 0.0106(8) 0.0180(10) -0.0007(7) 0.0034(8) 0.0006(7)
C9A 0.0153(11) 0.0180(10) 0.0210(11) -0.0018(8) 0.0029(9) -0.0005(7)
C10A 0.0163(12) 0.0272(11) 0.0263(13) -0.0023(9) 0.0096(10) 0.0011(8)
C11A 0.0245(13) 0.0324(12) 0.0166(11) -0.0022(9) 0.0079(10) 0.0015(9)
C12A 0.0191(12) 0.0262(11) 0.0168(11) -0.0027(8) 0.0022(9) -0.0004(8)
C13A 0.0154(11) 0.0141(9) 0.0167(10) -0.0002(7) 0.0035(8) 0.0001(7)
C14A 0.0150(10) 0.0134(9) 0.0176(10) 0.0005(7) 0.0038(8) 0.0003(7)
C15A 0.0163(11) 0.0162(9) 0.0206(11) 0.0006(7) 0.0031(9) 0.0000(7)
C16A 0.0144(11) 0.0171(10) 0.0276(12) 0.0016(8) 0.0013(9) 0.0006(7)
C17A 0.0173(11) 0.0150(9) 0.0306(13) 0.0026(8) 0.0091(10) 0.0005(7)
C18A 0.0212(12) 0.0147(9) 0.0196(11) 0.0021(7) 0.0085(9) -0.0007(7)

loop_
_atom_type_symbol
_atom_type_description
_atom_type_scat_dispersion_real
_atom_type_scat_dispersion_imag
_atom_type_scat_source
C C 0.0033 0.0016 'International Tables Vol C Tables 4.2.6.8 and 6.1.1.4'
H H 0.0000 0.0000 'International Tables Vol C Tables 4.2.6.8 and 6.1.1.4'
N N 0.0061 0.0033 'International Tables Vol C Tables 4.2.6.8 and 6.1.1.4'
O O 0.0106 0.0060 'International Tables Vol C Tables 4.2.6.8 and 6.1.1.4'
Pt Pt -1.7033 8.3905 'International Tables Vol C Tables 4.2.6.8 and 6.1.1.4'

loop_
_geom_angle_atom_site_label_1
_geom_angle_atom_site_label_2
_geom_angle_atom_site_label_3
_geom_angle
_geom_angle_site_symmetry_1
_geom_angle_site_symmetry_3
_geom_angle_publ_flag
C8 Pt1 N2 81.53(8) . . ?
C8 Pt1 N1 96.09(8) . . ?
N2 Pt1 N1 177.37(7) . . ?
C8 Pt1 O1 177.03(8) . . ?
N2 Pt1 O1 95.69(7) . . ?
N1 Pt1 O1 86.67(7) . . ?
C1 O1 Pt1 117.94(14) . . ?
C7 N1 C3 118.0(2) . . ?
C7 N1 Pt1 121.75(15) . . ?
C3 N1 Pt1 120.15(15) . . ?
C18 N2 C14 119.5(2) . . ?
C18 N2 Pt1 124.39(16) . . ?
C14 N2 Pt1 116.02(15) . . ?
O2 C1 O1 125.2(2) . . ?
O2 C1 C2 120.3(2) . . ?
O1 C1 C2 114.44(19) . . ?
C1 C2 H2A 109.5 . . ?
C1 C2 H2B 109.5 . . ?
H2A C2 H2B 109.5 . . ?
C1 C2 H2C 109.5 . . ?
H2A C2 H2C 109.5 . . ?
H2B C2 H2C 109.5 . . ?
N1 C3 C4 122.2(2) . . ?
N1 C3 H3 118.9 . . ?
C4 C3 H3 118.9 . . ?
C3 C4 C5 120.0(2) . . ?
C3 C4 H4 120.0 . . ?
C5 C4 H4 120.0 . . ?
C4 C5 C6 117.9(2) . . ?
C4 C5 H5 121.0 . . ?
C6 C5 H5 121.0 . . ?
C7 C6 C5 119.1(2) . . ?
C7 C6 H6 120.4 . . ?
C5 C6 H6 120.4 . . ?
N1 C7 C6 122.8(2) . . ?
N1 C7 H7 118.6 . . ?
C6 C7 H7 118.6 . . ?
C9 C8 C13 116.54(19) . . ?
C9 C8 Pt1 129.18(17) . . ?
C13 C8 Pt1 114.17(15) . . ?
C10 C9 C8 121.1(2) . . ?
C10 C9 H9 119.5 . . ?
C8 C9 H9 119.5 . . ?
C11 C10 C9 120.9(2) . . ?
C11 C10 H10 119.6 . . ?
C9 C10 H10 119.6 . . ?
C10 C11 C12 120.2(2) . . ?
C10 C11 H11 119.9 . . ?
C12 C11 H11 119.9 . . ?
C11 C12 C13 119.1(2) . . ?
C11 C12 H12 120.5 . . ?
C13 C12 H12 120.5 . . ?
C12 C13 C8 122.3(2) . . ?
C12 C13 C14 122.7(2) . . ?
C8 C13 C14 114.87(19) . . ?
N2 C14 C15 120.7(2) . . ?
N2 C14 C13 113.27(19) . . ?
C15 C14 C13 126.1(2) . . ?
C16 C15 C14 119.5(2) . . ?
C16 C15 H15 120.2 . . ?
C14 C15 H15 120.2 . . ?
C17 C16 C15 119.3(2) . . ?
C17 C16 H16 120.4 . . ?
C15 C16 H16 120.4 . . ?
C18 C17 C16 119.6(2) . . ?
C18 C17 H17 120.2 . . ?
C16 C17 H17 120.2 . . ?
N2 C18 C17 121.4(2) . . ?
N2 C18 H18 119.3 . . ?
C17 C18 H18 119.3 . . ?
C8A Pt2 N2A 81.66(8) . . ?
C8A Pt2 N1A 96.57(8) . . ?
N2A Pt2 N1A 177.73(7) . . ?
C8A Pt2 O1A 172.46(7) . . ?
N2A Pt2 O1A 92.20(7) . . ?
N1A Pt2 O1A 89.67(7) . . ?
C1A O1A Pt2 122.32(14) . . ?
C3A N1A C7A 117.9(2) . . ?
C3A N1A Pt2 119.91(15) . . ?
C7A N1A Pt2 122.09(15) . . ?
C18A N2A C14A 119.48(19) . . ?
C18A N2A Pt2 124.66(16) . . ?
C14A N2A Pt2 115.78(15) . . ?
O2A C1A O1A 125.3(2) . . ?
O2A C1A C2A 120.6(2) . . ?
O1A C1A C2A 114.10(19) . . ?
C1A C2A H2AA 109.5 . . ?
C1A C2A H2AB 109.5 . . ?
H2AA C2A H2AB 109.5 . . ?
C1A C2A H2AC 109.5 . . ?
H2AA C2A H2AC 109.5 . . ?
H2AB C2A H2AC 109.5 . . ?
N1A C3A C4A 121.8(2) . . ?
N1A C3A H3A 119.1 . . ?
C4A C3A H3A 119.1 . . ?
C5A C4A C3A 120.0(2) . . ?
C5A C4A H4A 120.0 . . ?
C3A C4A H4A 120.0 . . ?
C4A C5A C6A 118.2(2) . . ?
C4A C5A H5A 120.9 . . ?
C6A C5A H5A 120.9 . . ?
C7A C6A C5A 119.5(2) . . ?
C7A C6A H6A 120.2 . . ?
C5A C6A H6A 120.2 . . ?
N1A C7A C6A 122.6(2) . . ?
N1A C7A H7A 118.7 . . ?
C6A C7A H7A 118.7 . . ?
C9A C8A C13A 116.6(2) . . ?
C9A C8A Pt2 129.59(17) . . ?
C13A C8A Pt2 113.78(16) . . ?
C10A C9A C8A 121.0(2) . . ?
C10A C9A H9A 119.5 . . ?
C8A C9A H9A 119.5 . . ?
C11A C10A C9A 121.2(2) . . ?
C11A C10A H10A 119.4 . . ?
C9A C10A H10A 119.4 . . ?
C12A C11A C10A 119.3(2) . . ?
C12A C11A H11A 120.4 . . ?
C10A C11A H11A 120.4 . . ?
C11A C12A C13A 119.5(2) . . ?
C11A C12A H12A 120.3 . . ?
C13A C12A H12A 120.3 . . ?
C12A C13A C8A 122.3(2) . . ?
C12A C13A C14A 122.4(2) . . ?
C8A C13A C14A 115.23(19) . . ?
N2A C14A C15A 120.6(2) . . ?
N2A C14A C13A 113.49(19) . . ?
C15A C14A C13A 125.9(2) . . ?
C16A C15A C14A 119.3(2) . . ?
C16A C15A H15A 120.4 . . ?
C14A C15A H15A 120.4 . . ?
C15A C16A C17A 119.6(2) . . ?
C15A C16A H16A 120.2 . . ?
C17A C16A H16A 120.2 . . ?
C18A C17A C16A 118.7(2) . . ?
C18A C17A H17A 120.6 . . ?
C16A C17A H17A 120.6 . . ?
N2A C18A C17A 122.2(2) . . ?
N2A C18A H18A 118.9 . . ?
C17A C18A H18A 118.9 . . ?

loop_
_geom_bond_atom_site_label_1
_geom_bond_atom_site_label_2
_geom_bond_distance
_geom_bond_site_symmetry_2
_geom_bond_publ_flag
Pt1 C8 1.976(2) . ?
Pt1 N2 2.0090(19) . ?
Pt1 N1 2.0130(19) . ?
Pt1 O1 2.1292(16) . ?
O1 C1 1.293(3) . ?
O2 C1 1.231(3) . ?
N1 C7 1.353(3) . ?
N1 C3 1.354(3) . ?
N2 C18 1.355(3) . ?
N2 C14 1.368(3) . ?
C1 C2 1.510(3) . ?
C2 H2A 0.9800 . ?
C2 H2B 0.9800 . ?
C2 H2C 0.9800 . ?
C3 C4 1.378(3) . ?
C3 H3 0.9500 . ?
C4 C5 1.393(3) . ?
C4 H4 0.9500 . ?
C5 C6 1.400(3) . ?
C5 H5 0.9500 . ?
C6 C7 1.379(3) . ?
C6 H6 0.9500 . ?
C7 H7 0.9500 . ?
C8 C9 1.403(3) . ?
C8 C13 1.420(3) . ?
C9 C10 1.391(3) . ?
C9 H9 0.9500 . ?
C10 C11 1.383(3) . ?
C10 H10 0.9500 . ?
C11 C12 1.385(3) . ?
C11 H11 0.9500 . ?
C12 C13 1.393(3) . ?
C12 H12 0.9500 . ?
C13 C14 1.464(3) . ?
C14 C15 1.386(3) . ?
C15 C16 1.385(3) . ?
C15 H15 0.9500 . ?
C16 C17 1.385(4) . ?
C16 H16 0.9500 . ?
C17 C18 1.377(3) . ?
C17 H17 0.9500 . ?
C18 H18 0.9500 . ?
Pt2 C8A 1.983(2) . ?
Pt2 N2A 2.0112(18) . ?
Pt2 N1A 2.0219(19) . ?
Pt2 O1A 2.1134(16) . ?
O1A C1A 1.291(3) . ?
O2A C1A 1.235(3) . ?
N1A C3A 1.352(3) . ?
N1A C7A 1.354(3) . ?
N2A C18A 1.344(3) . ?
N2A C14A 1.362(3) . ?
C1A C2A 1.516(3) . ?
C2A H2AA 0.9800 . ?
C2A H2AB 0.9800 . ?
C2A H2AC 0.9800 . ?
C3A C4A 1.387(3) . ?
C3A H3A 0.9500 . ?
C4A C5A 1.379(3) . ?
C4A H4A 0.9500 . ?
C5A C6A 1.386(3) . ?
C5A H5A 0.9500 . ?
C6A C7A 1.376(3) . ?
C6A H6A 0.9500 . ?
C7A H7A 0.9500 . ?
C8A C9A 1.404(3) . ?
C8A C13A 1.411(3) . ?
C9A C10A 1.392(3) . ?
C9A H9A 0.9500 . ?
C10A C11A 1.389(3) . ?
C10A H10A 0.9500 . ?
C11A C12A 1.387(3) . ?
C11A H11A 0.9500 . ?
C12A C13A 1.398(3) . ?
C12A H12A 0.9500 . ?
C13A C14A 1.467(3) . ?
C14A C15A 1.392(3) . ?
C15A C16A 1.382(3) . ?
C15A H15A 0.9500 . ?
C16A C17A 1.389(3) . ?
C16A H16A 0.9500 . ?
C17A C18A 1.376(3) . ?
C17A H17A 0.9500 . ?
C18A H18A 0.9500 . ?

loop_
_geom_torsion_atom_site_label_1
_geom_torsion_atom_site_label_2
_geom_torsion_atom_site_label_3
_geom_torsion_atom_site_label_4
_geom_torsion
_geom_torsion_site_symmetry_1
_geom_torsion_site_symmetry_2
_geom_torsion_site_symmetry_3
_geom_torsion_site_symmetry_4
_geom_torsion_publ_flag
Pt1 O1 C1 O2 -0.5(3) . . . . ?
Pt1 O1 C1 C2 177.36(16) . . . . ?
C7 N1 C3 C4 -1.8(3) . . . . ?
Pt1 N1 C3 C4 -177.99(17) . . . . ?
N1 C3 C4 C5 2.0(3) . . . . ?
C3 C4 C5 C6 -0.7(3) . . . . ?
C4 C5 C6 C7 -0.7(3) . . . . ?
C3 N1 C7 C6 0.2(3) . . . . ?
Pt1 N1 C7 C6 176.41(17) . . . . ?
C5 C6 C7 N1 1.0(4) . . . . ?
C13 C8 C9 C10 0.0(3) . . . . ?
Pt1 C8 C9 C10 175.84(15) . . . . ?
C8 C9 C10 C11 0.6(3) . . . . ?
C9 C10 C11 C12 -0.7(3) . . . . ?
C10 C11 C12 C13 0.2(3) . . . . ?
C11 C12 C13 C8 0.3(3) . . . . ?
C11 C12 C13 C14 -176.15(19) . . . . ?
C9 C8 C13 C12 -0.5(3) . . . . ?
Pt1 C8 C13 C12 -176.92(15) . . . . ?
C9 C8 C13 C14 176.29(17) . . . . ?
Pt1 C8 C13 C14 -0.2(2) . . . . ?
C18 N2 C14 C15 0.4(3) . . . . ?
Pt1 N2 C14 C15 -176.70(15) . . . . ?
C18 N2 C14 C13 -178.85(17) . . . . ?
Pt1 N2 C14 C13 4.0(2) . . . . ?
C12 C13 C14 N2 174.23(18) . . . . ?
C8 C13 C14 N2 -2.5(2) . . . . ?
C12 C13 C14 C15 -5.0(3) . . . . ?
C8 C13 C14 C15 178.27(19) . . . . ?
N2 C14 C15 C16 0.7(3) . . . . ?
C13 C14 C15 C16 179.89(19) . . . . ?
C14 C15 C16 C17 -1.5(3) . . . . ?
C15 C16 C17 C18 1.1(3) . . . . ?
C14 N2 C18 C17 -0.8(3) . . . . ?
Pt1 N2 C18 C17 176.06(16) . . . . ?
C16 C17 C18 N2 0.0(3) . . . . ?
Pt2 O1A C1A O2A -6.7(3) . . . . ?
Pt2 O1A C1A C2A 173.79(14) . . . . ?
C7A N1A C3A C4A 0.6(3) . . . . ?
Pt2 N1A C3A C4A 177.49(16) . . . . ?
N1A C3A C4A C5A -1.2(3) . . . . ?
C3A C4A C5A C6A 0.8(3) . . . . ?
C4A C5A C6A C7A 0.1(4) . . . . ?
C3A N1A C7A C6A 0.3(3) . . . . ?
Pt2 N1A C7A C6A -176.53(17) . . . . ?
C5A C6A C7A N1A -0.6(4) . . . . ?
C13A C8A C9A C10A -0.6(3) . . . . ?
Pt2 C8A C9A C10A 179.37(16) . . . . ?
C8A C9A C10A C11A -0.3(3) . . . . ?
C9A C10A C11A C12A 1.0(4) . . . . ?
C10A C11A C12A C13A -0.7(3) . . . . ?
C11A C12A C13A C8A -0.2(3) . . . . ?
C11A C12A C13A C14A 179.9(2) . . . . ?
C9A C8A C13A C12A 0.9(3) . . . . ?
Pt2 C8A C13A C12A -179.08(16) . . . . ?
C9A C8A C13A C14A -179.27(17) . . . . ?
Pt2 C8A C13A C14A 0.8(2) . . . . ?
C18A N2A C14A C15A 0.4(3) . . . . ?
Pt2 N2A C14A C15A -176.53(15) . . . . ?
C18A N2A C14A C13A 179.94(17) . . . . ?
Pt2 N2A C14A C13A 3.0(2) . . . . ?
C12A C13A C14A N2A 177.41(19) . . . . ?
C8A C13A C14A N2A -2.4(3) . . . . ?
C12A C13A C14A C15A -3.1(3) . . . . ?
C8A C13A C14A C15A 177.03(19) . . . . ?
N2A C14A C15A C16A -1.9(3) . . . . ?
C13A C14A C15A C16A 178.66(19) . . . . ?
C14A C15A C16A C17A 1.4(3) . . . . ?
C15A C16A C17A C18A 0.4(3) . . . . ?
C14A N2A C18A C17A 1.5(3) . . . . ?
Pt2 N2A C18A C17A 178.20(15) . . . . ?
C16A C17A C18A N2A -1.9(3) . . . . ?
